data_4514115
loop_
_publ_author_name
'Liao, Yuting'
'Zhou, Baixin'
'Xia, Yong'
'Liu, Xiaohua'
'Lin, Lili'
'Feng, Xiaoming'

_publ_section_title
;
 Asymmetric [3 + 2] Cycloaddition of 2,2&#x2032;-Diester Aziridines To
 Synthesize Pyrrolidine Derivatives
;
_journal_issue 6
_journal_name_full 'ACS Catalysis'
_journal_page_first 3934
_journal_paper_doi 10.1021/acscatal.7b00787
_journal_volume 7
_journal_year 2017
_chemical_absolute_configuration ad
_chemical_formula_moiety 'C44 H61 N O10 S Si'
_chemical_formula_sum 'C44 H61 N O10 S Si'
_chemical_formula_weight 824.08
_space_group_crystal_system monoclinic
_space_group_IT_number 4
_space_group_name_Hall 'P 2yb'
_space_group_name_H-M_alt 'P 1 21 1'
_symmetry_space_group_name_Hall 'P 2yb'
_symmetry_space_group_name_H-M 'P 1 21 1'
_atom_sites_solution_hydrogens geom
_atom_sites_solution_primary direct
_audit_creation_date 2017-01-12
_audit_creation_method
;
Olex2 1.2
(compiled 2016.02.19 svn.r3266 for OlexSys, GUI svn.r5155)
;
_cell_angle_alpha 90
_cell_angle_beta 92.5278(7)
_cell_angle_gamma 90
_cell_formula_units_Z 2
_cell_length_a 9.04501(7)
_cell_length_b 9.77593(9)
_cell_length_c 25.19795(17)
_cell_measurement_reflns_used 15393
_cell_measurement_temperature 175
_cell_measurement_theta_max 72.4180
_cell_measurement_theta_min 4.8900
_cell_volume 2225.92(3)
_computing_cell_refinement
;
CrysAlisPro, Agilent Technologies,
Version 1.171.37.35 (release 13-08-2014 CrysAlis171 .NET)
(compiled Aug 13 2014,18:06:01)
;
_computing_data_collection
;
CrysAlisPro, Agilent Technologies,
Version 1.171.37.35 (release 13-08-2014 CrysAlis171 .NET)
(compiled Aug 13 2014,18:06:01)
;
_computing_data_reduction
;
CrysAlisPro, Agilent Technologies,
Version 1.171.37.35 (release 13-08-2014 CrysAlis171 .NET)
(compiled Aug 13 2014,18:06:01)
;
_computing_molecular_graphics 'Olex2 (Dolomanov et al., 2009)'
_computing_publication_material 'Olex2 (Dolomanov et al., 2009)'
_computing_structure_refinement 'ShelXL (Sheldrick, 2015)'
_computing_structure_solution 'ShelXT (Sheldrick, 2015)'
_diffrn_ambient_environment air
_diffrn_ambient_temperature 175
_diffrn_detector 'CCD plate'
_diffrn_detector_area_resol_mean 15.9595
_diffrn_detector_type EosS2
_diffrn_measured_fraction_theta_full 0.981
_diffrn_measured_fraction_theta_max 0.959
_diffrn_measurement_details
;
#__ type_ start__ end____ width___ exp.time_
  1 omega  -17.00   71.00   1.0000    2.4000
omega____ theta____ kappa____ phi______ frames
    -        2.0000   39.0000  -73.2153 88

#__ type_ start__ end____ width___ exp.time_
  2 omega  -64.00   23.00   1.0000    2.4000
omega____ theta____ kappa____ phi______ frames
    -        2.0000  -66.0000 -104.7697 87

#__ type_ start__ end____ width___ exp.time_
  3 omega    1.00   75.00   1.0000    2.4000
omega____ theta____ kappa____ phi______ frames
    -       36.2921  -99.0000 -120.0000 74

#__ type_ start__ end____ width___ exp.time_
  4 omega  -33.00   55.00   1.0000    2.4000
omega____ theta____ kappa____ phi______ frames
    -       36.2921  -38.0000  -90.0000 88

#__ type_ start__ end____ width___ exp.time_
  5 omega  -31.00   63.00   1.0000    2.4000
omega____ theta____ kappa____ phi______ frames
    -       36.2921  -77.0000  120.0000 94

#__ type_ start__ end____ width___ exp.time_
  6 omega    1.00   75.00   1.0000    2.4000
omega____ theta____ kappa____ phi______ frames
    -       36.2921  -99.0000   60.0000 74

#__ type_ start__ end____ width___ exp.time_
  7 omega   23.00   90.00   1.0000    2.4000
omega____ theta____ kappa____ phi______ frames
    -       36.2921 -125.0000   30.0000 67

#__ type_ start__ end____ width___ exp.time_
  8 omega    3.00   29.00   1.0000    2.4000
omega____ theta____ kappa____ phi______ frames
    -       38.0000   91.0000   17.7780 26

#__ type_ start__ end____ width___ exp.time_
  9 omega    4.00   32.00   1.0000    2.4000
omega____ theta____ kappa____ phi______ frames
    -       38.0000   90.0000   89.2019 28

#__ type_ start__ end____ width___ exp.time_
 10 omega    3.00   29.00   1.0000    2.4000
omega____ theta____ kappa____ phi______ frames
    -       38.0000   91.0000  -39.2034 26

#__ type_ start__ end____ width___ exp.time_
 11 omega   12.00   45.00   1.0000    2.4000
omega____ theta____ kappa____ phi______ frames
    -       42.0000   82.0000   61.5153 33

#__ type_ start__ end____ width___ exp.time_
 12 omega   11.00   38.00   1.0000    2.4000
omega____ theta____ kappa____ phi______ frames
    -       42.0000   84.0000 -141.1007 27

#__ type_ start__ end____ width___ exp.time_
 13 omega   11.00   38.00   1.0000    2.4000
omega____ theta____ kappa____ phi______ frames
    -       42.0000   84.0000  163.6322 27

#__ type_ start__ end____ width___ exp.time_
 14 omega   16.00   45.00   1.0000    2.4000
omega____ theta____ kappa____ phi______ frames
    -       46.0000   82.0000   93.7715 29

#__ type_ start__ end____ width___ exp.time_
 15 omega   18.00   46.00   1.0000    2.4000
omega____ theta____ kappa____ phi______ frames
    -       46.0000   80.0000  -93.0642 28

#__ type_ start__ end____ width___ exp.time_
 16 omega   18.00   46.00   1.0000    2.4000
omega____ theta____ kappa____ phi______ frames
    -       46.0000   80.0000 -158.3601 28

#__ type_ start__ end____ width___ exp.time_
 17 omega   17.00   46.00   1.0000    2.4000
omega____ theta____ kappa____ phi______ frames
    -       46.0000   81.0000  -34.0998 29

#__ type_ start__ end____ width___ exp.time_
 18 omega   24.00  117.00   1.0000    2.4000
omega____ theta____ kappa____ phi______ frames
    -       50.0000   76.0000  167.2162 93

#__ type_ start__ end____ width___ exp.time_
 19 omega   29.00  121.00   1.0000    2.4000
omega____ theta____ kappa____ phi______ frames
    -       54.0000   73.0000  127.8326 92

#__ type_ start__ end____ width___ exp.time_
 20 omega   28.00  121.00   1.0000    2.4000
omega____ theta____ kappa____ phi______ frames
    -       54.0000   75.0000 -155.6282 93

#__ type_ start__ end____ width___ exp.time_
 21 omega   41.00  125.00   1.0000    2.4000
omega____ theta____ kappa____ phi______ frames
    -       58.0000   57.0000   93.0124 84

#__ type_ start__ end____ width___ exp.time_
 22 omega   41.00  126.00   1.0000    2.4000
omega____ theta____ kappa____ phi______ frames
    -       58.0000   52.0000 -118.4590 85

#__ type_ start__ end____ width___ exp.time_
 23 omega   32.00  125.00   1.0000    2.4000
omega____ theta____ kappa____ phi______ frames
    -       58.0000   76.0000  -44.1677 93

#__ type_ start__ end____ width___ exp.time_
 24 omega   31.00  126.00   1.0000    2.4000
omega____ theta____ kappa____ phi______ frames
    -       58.0000   77.0000   26.1811 95

#__ type_ start__ end____ width___ exp.time_
 25 omega   32.00  125.00   1.0000    2.4000
omega____ theta____ kappa____ phi______ frames
    -       58.0000   76.0000  -20.4988 93

#__ type_ start__ end____ width___ exp.time_
 26 omega   37.00  125.00   1.0000    2.4000
omega____ theta____ kappa____ phi______ frames
    -       58.0000   67.0000  -74.5548 88

#__ type_ start__ end____ width___ exp.time_
 27 omega   43.00  131.00   1.0000    2.4000
omega____ theta____ kappa____ phi______ frames
    -       62.0000   38.0000    7.3307 88

#__ type_ start__ end____ width___ exp.time_
 28 omega   42.00  128.00   1.0000    2.4000
omega____ theta____ kappa____ phi______ frames
    -       62.0000   65.0000   32.1958 86

#__ type_ start__ end____ width___ exp.time_
 29 omega   52.00  137.00   1.0000    2.4000
omega____ theta____ kappa____ phi______ frames
    -       70.0000   61.0000  -89.3577 85

#__ type_ start__ end____ width___ exp.time_
 30 omega   81.00  176.00   1.0000    7.0000
omega____ theta____ kappa____ phi______ frames
    -      108.0000   77.0000 -120.0000 95

#__ type_ start__ end____ width___ exp.time_
 31 omega   90.00  175.00   1.0000    7.0000
omega____ theta____ kappa____ phi______ frames
    -      108.0000   61.0000 -180.0000 85

#__ type_ start__ end____ width___ exp.time_
 32 omega   81.00  176.00   1.0000    7.0000
omega____ theta____ kappa____ phi______ frames
    -      108.0000   77.0000  120.0000 95

#__ type_ start__ end____ width___ exp.time_
 33 omega   39.00  109.00   1.0000    7.0000
omega____ theta____ kappa____ phi______ frames
    -      108.0000  -94.0000 -120.0000 70

#__ type_ start__ end____ width___ exp.time_
 34 omega   90.00  175.00   1.0000    7.0000
omega____ theta____ kappa____ phi______ frames
    -      108.0000   61.0000   30.0000 85

#__ type_ start__ end____ width___ exp.time_
 35 omega   40.00   98.00   1.0000    7.0000
omega____ theta____ kappa____ phi______ frames
    -      108.0000  -45.0000  120.0000 58

#__ type_ start__ end____ width___ exp.time_
 36 omega   38.00  116.00   1.0000    7.0000
omega____ theta____ kappa____ phi______ frames
    -      108.0000 -111.0000   90.0000 78

#__ type_ start__ end____ width___ exp.time_
 37 omega   90.00  175.00   1.0000    7.0000
omega____ theta____ kappa____ phi______ frames
    -      108.0000   61.0000 -150.0000 85

#__ type_ start__ end____ width___ exp.time_
 38 omega   81.00  176.00   1.0000    7.0000
omega____ theta____ kappa____ phi______ frames
    -      108.0000   77.0000   60.0000 95

#__ type_ start__ end____ width___ exp.time_
 39 omega   81.00  176.00   1.0000    7.0000
omega____ theta____ kappa____ phi______ frames
    -      108.0000   77.0000  -90.0000 95

#__ type_ start__ end____ width___ exp.time_
 40 omega   81.00  176.00   1.0000    7.0000
omega____ theta____ kappa____ phi______ frames
    -      108.0000   77.0000  -60.0000 95

#__ type_ start__ end____ width___ exp.time_
 41 omega   81.00  176.00   1.0000    7.0000
omega____ theta____ kappa____ phi______ frames
    -      108.0000   77.0000 -180.0000 95

#__ type_ start__ end____ width___ exp.time_
 42 omega   90.00  140.00   1.0000    7.0000
omega____ theta____ kappa____ phi______ frames
    -      108.0000   61.0000   60.0000 50
;
_diffrn_measurement_device 'four-circle diffractometer'
_diffrn_measurement_device_type 'New Gemini, Dual, Cu at zero, EosS2'
_diffrn_measurement_method '\w scans'
_diffrn_orient_matrix_UB_11 0.1002860000
_diffrn_orient_matrix_UB_12 -0.0083248000
_diffrn_orient_matrix_UB_13 0.0509219000
_diffrn_orient_matrix_UB_21 -0.1374251000
_diffrn_orient_matrix_UB_22 0.0067021000
_diffrn_orient_matrix_UB_23 0.0339290000
_diffrn_orient_matrix_UB_31 -0.0111872000
_diffrn_orient_matrix_UB_32 -0.1572047000
_diffrn_orient_matrix_UB_33 -0.0012515000
_diffrn_radiation_monochromator graphite
_diffrn_radiation_probe x-ray
_diffrn_radiation_type CuK\a
_diffrn_radiation_wavelength 1.54184
_diffrn_reflns_av_R_equivalents 0.0580
_diffrn_reflns_av_unetI/netI 0.0359
_diffrn_reflns_Laue_measured_fraction_full 0.981
_diffrn_reflns_Laue_measured_fraction_max 0.959
_diffrn_reflns_limit_h_max 10
_diffrn_reflns_limit_h_min -11
_diffrn_reflns_limit_k_max 9
_diffrn_reflns_limit_k_min -11
_diffrn_reflns_limit_l_max 30
_diffrn_reflns_limit_l_min -30
_diffrn_reflns_number 32451
_diffrn_reflns_point_group_measured_fraction_full 0.901
_diffrn_reflns_point_group_measured_fraction_max 0.870
_diffrn_reflns_theta_full 67.684
_diffrn_reflns_theta_max 72.527
_diffrn_reflns_theta_min 3.511
_diffrn_source 'Enhance (Cu) X-ray Source'
_exptl_absorpt_coefficient_mu 1.361
_exptl_absorpt_correction_T_max 1.00000
_exptl_absorpt_correction_T_min 0.42240
_exptl_absorpt_correction_type multi-scan
_exptl_absorpt_process_details
;
CrysAlisPro, Agilent Technologies,
Version 1.171.37.35 (release 13-08-2014 CrysAlis171 .NET)
(compiled Aug 13 2014,18:06:01)
Empirical absorption correction using spherical harmonics,
 implemented in SCALE3 ABSPACK scaling algorithm.
;
_exptl_crystal_colour 'clear light colourless'
_exptl_crystal_colour_lustre clear
_exptl_crystal_colour_modifier light
_exptl_crystal_colour_primary colourless
_exptl_crystal_density_diffrn 1.230
_exptl_crystal_description needle
_exptl_crystal_F_000 884
_exptl_crystal_size_max 0.75
_exptl_crystal_size_mid 0.3
_exptl_crystal_size_min 0.3
_refine_diff_density_max 0.716
_refine_diff_density_min -0.613
_refine_diff_density_rms 0.057
_refine_ls_abs_structure_details
;
 Flack x determined using 2954 quotients [(I+)-(I-)]/[(I+)+(I-)]
 (Parsons, Flack and Wagner, Acta Cryst. B69 (2013) 249-259).
;
_refine_ls_abs_structure_Flack -0.011(12)
_refine_ls_extinction_method none
_refine_ls_goodness_of_fit_ref 1.032
_refine_ls_hydrogen_treatment constr
_refine_ls_matrix_type full
_refine_ls_number_parameters 523
_refine_ls_number_reflns 7715
_refine_ls_number_restraints 1
_refine_ls_restrained_S_all 1.031
_refine_ls_R_factor_all 0.0547
_refine_ls_R_factor_gt 0.0532
_refine_ls_shift/su_max 0.000
_refine_ls_shift/su_mean 0.000
_refine_ls_structure_factor_coef Fsqd
_refine_ls_weighting_details 'w=1/[\s^2^(Fo^2^)+(0.0770P)^2^+1.6150P] where P=(Fo^2^+2Fc^2^)/3'
_refine_ls_weighting_scheme calc
_refine_ls_wR_factor_gt 0.1373
_refine_ls_wR_factor_ref 0.1394
_reflns_Friedel_coverage 0.708
_reflns_Friedel_fraction_full 0.810
_reflns_Friedel_fraction_max 0.769
_reflns_number_gt 7481
_reflns_number_total 7715
_reflns_threshold_expression 'I > 2\s(I)'
_cod_data_source_file cs7b00787_si_004.cif
_cod_data_source_block fxm-lyt-16tips-175k
_cod_depositor_comments 'Adding full bibliography for 4514115.cif.'
_cod_database_code 4514115
_shelx_space_group_comment
;
The symmetry employed for this shelxl refinement is uniquely defined
by the following loop, which should always be used as a source of
symmetry information in preference to the above space-group names.
They are only intended as comments.
;
_reflns_odcompleteness_completeness 98.16
_reflns_odcompleteness_iscentric 1
_reflns_odcompleteness_theta 66.97
_olex2_refinement_description
;
1. Fixed Uiso
 At 1.2 times of:
  All C(H) groups, All C(H,H) groups
 At 1.5 times of:
  All C(H,H,H) groups
2.a Ternary CH refined with riding coordinates:
 C00D(H00D), C00E(H00E), C00F(H00F), C00G(H00G), C00I(H00I), C00Q(H00Q),
 C00T(H00T), C00X(H00X), C010(H010)
2.b Secondary CH2 refined with riding coordinates:
 C00R(H00A,H00B), C00W(H00C,H00H), C00Y(H00J,H00K), C011(H01A,H01B), C01K(H01Z,
 HA)
2.c Aromatic/amide H refined with riding coordinates:
 C00N(H00N), C00P(H00P), C00S(H00S), C00U(H00U), C00V(H00V), C012(H012),
 C013(H013), C014(H014), C015(H015), C016(H016), C018(H018), C019(H019),
 C01B(H01F), C01D(H01J), C01E(H01K)
2.d Idealised Me refined as rotating group:
 C00Z(H00L,H00M,H00O), C01A(H01C,H01D,H01E), C01C(H01G,H01H,H01I), C01F(H01L,
 H01M,H01N), C01G(H01O,H01P,H01Q), C01H(H01R,H01S,H01T), C01I(H01U,H01V,H01W),
 C01J(H01X,H01Y,H), C01L(H01,HB,HC)
;
_shelx_shelxl_version_number 2014/7
_olex2_date_sample_data_collection 2017-01-11
_olex2_submission_special_instructions 'No special instructions were received'

loop_
_space_group_symop_operation_xyz
'x, y, z'
'-x, y+1/2, -z'

loop_
_atom_site_label
_atom_site_type_symbol
_atom_site_fract_x
_atom_site_fract_y
_atom_site_fract_z
_atom_site_U_iso_or_equiv
_atom_site_adp_type
_atom_site_occupancy
_atom_site_site_symmetry_order
_atom_site_calc_flag
_atom_site_refinement_flags_posn
S001 S 0.18059(11) 0.55130(11) 0.39230(4) 0.0314(2) Uani 1 1 d .
Si02 Si 0.85099(12) 0.74993(13) 0.10382(4) 0.0313(3) Uani 1 1 d .
O003 O 0.7211(3) 0.3414(3) 0.32872(10) 0.0303(6) Uani 1 1 d .
O004 O 0.6249(3) 0.4154(3) 0.22546(10) 0.0305(6) Uani 1 1 d .
O005 O 0.0685(3) 0.6033(3) 0.35616(12) 0.0377(7) Uani 1 1 d .
O006 O 0.8058(3) 0.6610(3) 0.15719(11) 0.0357(7) Uani 1 1 d .
O007 O 0.5309(3) 0.6908(3) 0.25550(10) 0.0339(7) Uani 1 1 d .
O008 O 0.2467(3) 0.5390(4) 0.26528(11) 0.0380(7) Uani 1 1 d .
O009 O 0.1871(3) 0.4089(4) 0.40388(13) 0.0429(8) Uani 1 1 d .
O00A O 0.2601(4) 0.8701(4) 0.38327(12) 0.0423(8) Uani 1 1 d .
O00B O 0.1925(4) 0.7619(4) 0.25245(13) 0.0569(10) Uani 1 1 d .
N00C N 0.3406(4) 0.5960(4) 0.36985(12) 0.0292(7) Uani 1 1 d .
C00D C 0.6770(5) 0.6541(5) 0.23973(15) 0.0328(9) Uani 1 1 d .
H00D H 0.7511 0.7184 0.2566 0.039 Uiso 1 1 calc R
C00E C 0.5167(5) 0.6674(5) 0.31039(15) 0.0317(9) Uani 1 1 d .
H00E H 0.5874 0.7271 0.3314 0.038 Uiso 1 1 calc R
C00F C 0.5421(4) 0.5191(4) 0.32519(14) 0.0266(8) Uani 1 1 d .
H00F H 0.4773 0.4629 0.3005 0.032 Uiso 1 1 calc R
C00G C 0.7005(4) 0.4810(5) 0.31515(15) 0.0289(8) Uani 1 1 d .
H00G H 0.7705 0.5398 0.3369 0.035 Uiso 1 1 calc R
C00H C 0.5722(4) 0.5614(5) 0.42752(13) 0.0285(8) Uani 1 1 d .
C00I C 0.7186(4) 0.5071(5) 0.25485(14) 0.0288(9) Uani 1 1 d .
H00I H 0.8237 0.4898 0.2461 0.035 Uiso 1 1 calc R
O00J O 0.4162(8) 0.9309(4) 0.3211(2) 0.109(2) Uani 1 1 d .
C00K C 0.2520(5) 0.6706(6) 0.27755(16) 0.0402(11) Uani 1 1 d .
C00L C 0.5870(5) 0.2114(5) 0.17668(17) 0.0357(10) Uani 1 1 d .
C00M C 0.8765(4) 0.1554(5) 0.35363(17) 0.0356(10) Uani 1 1 d .
C00N C 0.5534(5) 0.6870(5) 0.45164(17) 0.0369(10) Uani 1 1 d .
H00N H 0.4788 0.7477 0.4382 0.044 Uiso 1 1 calc R
C00O C 0.3552(5) 0.6962(5) 0.32656(16) 0.0337(10) Uani 1 1 d .
C00P C 0.9162(5) -0.0802(6) 0.3300(2) 0.0505(13) Uani 1 1 d .
H00P H 0.9446 -0.1456 0.3045 0.061 Uiso 1 1 calc R
C00Q C 0.4759(4) 0.5113(4) 0.38053(14) 0.0261(8) Uani 1 1 d .
H00Q H 0.4452 0.4148 0.3874 0.031 Uiso 1 1 calc R
C00R C 0.6661(5) 0.6793(5) 0.17998(15) 0.0355(10) Uani 1 1 d .
H00A H 0.5934 0.6152 0.1632 0.043 Uiso 1 1 calc R
H00B H 0.6306 0.7737 0.1730 0.043 Uiso 1 1 calc R
C00S C 0.8768(6) -0.1224(6) 0.3793(2) 0.0493(13) Uani 1 1 d .
H00S H 0.8746 -0.2171 0.3878 0.059 Uiso 1 1 calc R
C00T C 0.8415(5) 0.9371(5) 0.12108(17) 0.0387(10) Uani 1 1 d .
H00T H 0.7367 0.9551 0.1301 0.046 Uiso 1 1 calc R
C00U C 0.6808(5) 0.4746(5) 0.44839(16) 0.0399(10) Uani 1 1 d .
H00U H 0.6943 0.3874 0.4327 0.048 Uiso 1 1 calc R
C00V C 0.5162(6) 0.2327(7) 0.12742(19) 0.0528(14) Uani 1 1 d .
H00V H 0.5419 0.3091 0.1065 0.063 Uiso 1 1 calc R
C00W C 0.1723(5) 0.5041(7) 0.21487(18) 0.0494(14) Uani 1 1 d .
H00C H 0.2239 0.5465 0.1852 0.059 Uiso 1 1 calc R
H00H H 0.0688 0.5374 0.2138 0.059 Uiso 1 1 calc R
C00X C 0.7180(5) 0.7082(6) 0.04570(16) 0.0430(12) Uani 1 1 d .
H00X H 0.7703 0.7302 0.0126 0.052 Uiso 1 1 calc R
C00Y C 0.8727(5) 0.3040(5) 0.34017(19) 0.0393(11) Uani 1 1 d .
H00J H 0.9142 0.3585 0.3704 0.047 Uiso 1 1 calc R
H00K H 0.9323 0.3219 0.3089 0.047 Uiso 1 1 calc R
C00Z C 0.1640(6) 0.6369(6) 0.45371(18) 0.0469(13) Uani 1 1 d .
H00L H 0.1660 0.7360 0.4479 0.070 Uiso 1 1 calc GR
H00M H 0.2466 0.6108 0.4781 0.070 Uiso 1 1 calc GR
H00O H 0.0703 0.6114 0.4691 0.070 Uiso 1 1 calc GR
C010 C 1.0452(5) 0.6904(6) 0.09151(17) 0.0424(12) Uani 1 1 d .
H010 H 1.1064 0.7111 0.1246 0.051 Uiso 1 1 calc R
C011 C 0.6999(6) 0.3118(6) 0.1984(2) 0.0522(14) Uani 1 1 d .
H01A H 0.7715 0.2650 0.2231 0.063 Uiso 1 1 calc R
H01B H 0.7549 0.3520 0.1691 0.063 Uiso 1 1 calc R
C012 C 0.5488(6) 0.0985(6) 0.20563(18) 0.0460(12) Uani 1 1 d .
H012 H 0.5981 0.0820 0.2391 0.055 Uiso 1 1 calc R
C013 C 0.9147(5) 0.0571(6) 0.31731(17) 0.0423(11) Uani 1 1 d .
H013 H 0.9405 0.0847 0.2828 0.051 Uiso 1 1 calc R
C014 C 0.6435(6) 0.7248(6) 0.49554(18) 0.0449(12) Uani 1 1 d .
H014 H 0.6300 0.8115 0.5117 0.054 Uiso 1 1 calc R
C015 C 0.7520(6) 0.6378(6) 0.51581(18) 0.0455(12) Uani 1 1 d .
H015 H 0.8128 0.6639 0.5458 0.055 Uiso 1 1 calc R
C016 C 0.7708(5) 0.5134(6) 0.49223(17) 0.0459(12) Uani 1 1 d .
H016 H 0.8457 0.4531 0.5058 0.055 Uiso 1 1 calc R
C017 C 0.3343(6) 0.8428(5) 0.34696(18) 0.0463(12) Uani 1 1 d .
C018 C 0.3719(7) 0.0308(7) 0.1390(3) 0.0642(17) Uani 1 1 d .
H018 H 0.2983 -0.0316 0.1261 0.077 Uiso 1 1 calc R
C019 C 0.4080(7) 0.1425(8) 0.1088(2) 0.0688(19) Uani 1 1 d .
H019 H 0.3587 0.1576 0.0753 0.083 Uiso 1 1 calc R
C01A C 0.9365(7) 0.9699(7) 0.1715(2) 0.0577(14) Uani 1 1 d .
H01C H 0.9097 0.9082 0.2001 0.087 Uiso 1 1 calc GR
H01D H 0.9192 1.0648 0.1821 0.087 Uiso 1 1 calc GR
H01E H 1.0413 0.9577 0.1643 0.087 Uiso 1 1 calc GR
C01B C 0.4420(7) 0.0098(6) 0.1875(2) 0.0581(15) Uani 1 1 d .
H01F H 0.4162 -0.0664 0.2086 0.070 Uiso 1 1 calc R
C01C C 1.1173(6) 0.7665(7) 0.0460(2) 0.0566(15) Uani 1 1 d .
H01G H 1.0574 0.7536 0.0130 0.085 Uiso 1 1 calc GR
H01H H 1.2170 0.7302 0.0415 0.085 Uiso 1 1 calc GR
H01I H 1.1236 0.8643 0.0544 0.085 Uiso 1 1 calc GR
C01D C 0.8432(8) 0.1110(6) 0.4035(2) 0.0592(16) Uani 1 1 d .
H01J H 0.8215 0.1766 0.4299 0.071 Uiso 1 1 calc R
C01E C 0.8404(8) -0.0266(7) 0.4162(2) 0.0616(16) Uani 1 1 d .
H01K H 0.8134 -0.0546 0.4505 0.074 Uiso 1 1 calc R
C01F C 0.8752(8) 1.0374(7) 0.0768(2) 0.0662(17) Uani 1 1 d .
H01L H 0.9819 1.0381 0.0715 0.099 Uiso 1 1 calc GR
H01M H 0.8431 1.1294 0.0866 0.099 Uiso 1 1 calc GR
H01N H 0.8224 1.0092 0.0438 0.099 Uiso 1 1 calc GR
C01G C 0.6787(8) 0.5566(7) 0.0430(2) 0.0659(16) Uani 1 1 d .
H01O H 0.7680 0.5031 0.0371 0.099 Uiso 1 1 calc GR
H01P H 0.6057 0.5410 0.0137 0.099 Uiso 1 1 calc GR
H01Q H 0.6370 0.5284 0.0766 0.099 Uiso 1 1 calc GR
C01H C 0.5758(7) 0.7946(8) 0.0444(2) 0.0694(19) Uani 1 1 d .
H01R H 0.5213 0.7762 0.0764 0.104 Uiso 1 1 calc GR
H01S H 0.5139 0.7707 0.0129 0.104 Uiso 1 1 calc GR
H01T H 0.6016 0.8919 0.0432 0.104 Uiso 1 1 calc GR
C01I C 1.0554(6) 0.5369(7) 0.0828(2) 0.0544(14) Uani 1 1 d .
H01U H 1.0045 0.4891 0.1108 0.082 Uiso 1 1 calc GR
H01V H 1.1596 0.5093 0.0837 0.082 Uiso 1 1 calc GR
H01W H 1.0086 0.5135 0.0481 0.082 Uiso 1 1 calc GR
C01J C 0.1754(7) 0.3519(7) 0.2102(2) 0.0599(15) Uani 1 1 d .
H01X H 0.1210 0.3239 0.1775 0.090 Uiso 1 1 calc GR
H01Y H 0.1290 0.3111 0.2409 0.090 Uiso 1 1 calc GR
H H 0.2782 0.3207 0.2092 0.090 Uiso 1 1 calc GR
C01K C 0.4397(10) 1.0801(7) 0.3480(3) 0.092(3) Uani 1 1 d .
H01Z H 0.4326 1.0792 0.3871 0.110 Uiso 1 1 calc R
HA H 0.5319 1.1259 0.3379 0.110 Uiso 1 1 calc R
C01L C 0.3150(10) 1.1302(14) 0.3216(3) 0.112(4) Uani 1 1 d .
H01 H 0.3290 1.1291 0.2833 0.169 Uiso 1 1 calc GR
HB H 0.2971 1.2243 0.3331 0.169 Uiso 1 1 calc GR
HC H 0.2298 1.0731 0.3296 0.169 Uiso 1 1 calc GR

loop_
_atom_site_aniso_label
_atom_site_aniso_U_11
_atom_site_aniso_U_22
_atom_site_aniso_U_33
_atom_site_aniso_U_23
_atom_site_aniso_U_13
_atom_site_aniso_U_12
S001 0.0352(5) 0.0314(6) 0.0279(4) 0.0043(4) 0.0056(3) 0.0003(4)
Si02 0.0390(5) 0.0372(7) 0.0181(4) 0.0022(5) 0.0076(4) 0.0018(5)
O003 0.0337(13) 0.0273(17) 0.0299(13) -0.0004(12) 0.0019(11) -0.0002(12)
O004 0.0347(14) 0.0301(18) 0.0268(13) -0.0069(12) 0.0039(10) 0.0009(13)
O005 0.0414(16) 0.0338(18) 0.0380(15) 0.0041(14) 0.0030(12) 0.0044(14)
O006 0.0470(16) 0.0374(19) 0.0235(12) 0.0041(13) 0.0102(11) 0.0038(14)
O007 0.0511(17) 0.0291(17) 0.0225(13) 0.0044(12) 0.0138(12) 0.0037(13)
O008 0.0459(16) 0.044(2) 0.0241(13) 0.0023(13) 0.0013(11) 0.0122(15)
O009 0.0371(15) 0.045(2) 0.0472(17) 0.0160(16) 0.0028(13) -0.0033(15)
O00A 0.0576(19) 0.0347(19) 0.0362(16) -0.0034(14) 0.0188(14) 0.0069(15)
O00B 0.076(2) 0.055(3) 0.0410(17) 0.0211(18) 0.0129(16) 0.034(2)
N00C 0.0407(17) 0.026(2) 0.0220(14) 0.0028(14) 0.0077(13) 0.0057(15)
C00D 0.042(2) 0.036(3) 0.0213(17) -0.0004(17) 0.0097(15) -0.0052(19)
C00E 0.048(2) 0.027(2) 0.0206(17) -0.0004(16) 0.0114(15) 0.0002(19)
C00F 0.0353(18) 0.025(2) 0.0199(16) -0.0025(15) 0.0048(14) -0.0020(16)
C00G 0.0365(19) 0.028(2) 0.0224(17) -0.0014(16) 0.0035(14) -0.0043(18)
C00H 0.0392(19) 0.028(2) 0.0187(15) 0.0014(16) 0.0086(14) -0.0037(18)
C00I 0.0364(19) 0.029(2) 0.0214(17) -0.0041(16) 0.0058(14) -0.0040(17)
O00J 0.215(6) 0.024(2) 0.096(3) 0.004(2) 0.116(4) 0.005(3)
C00K 0.046(2) 0.048(3) 0.0271(19) 0.007(2) 0.0111(17) 0.017(2)
C00L 0.043(2) 0.032(3) 0.033(2) -0.0119(18) 0.0056(16) 0.0060(19)
C00M 0.0295(19) 0.044(3) 0.033(2) -0.0004(19) -0.0023(16) 0.0069(19)
C00N 0.042(2) 0.035(3) 0.034(2) -0.0047(19) 0.0063(17) -0.005(2)
C00O 0.052(2) 0.025(2) 0.0250(18) 0.0031(17) 0.0143(17) 0.0059(19)
C00P 0.044(2) 0.050(4) 0.057(3) -0.024(3) 0.002(2) 0.006(2)
C00Q 0.0358(19) 0.020(2) 0.0229(17) -0.0004(15) 0.0053(14) -0.0016(16)
C00R 0.045(2) 0.040(3) 0.0223(18) 0.0022(18) 0.0102(16) 0.001(2)
C00S 0.050(3) 0.037(3) 0.060(3) 0.001(2) -0.010(2) 0.011(2)
C00T 0.052(2) 0.032(3) 0.033(2) 0.0017(19) 0.0141(18) 0.001(2)
C00U 0.054(3) 0.039(3) 0.0266(19) -0.0004(19) 0.0036(17) 0.000(2)
C00V 0.072(3) 0.053(4) 0.033(2) 0.009(2) 0.004(2) -0.005(3)
C00W 0.048(3) 0.072(4) 0.028(2) 0.001(2) -0.0013(18) 0.012(3)
C00X 0.046(2) 0.059(4) 0.0236(19) 0.002(2) 0.0017(17) -0.003(2)
C00Y 0.035(2) 0.044(3) 0.039(2) 0.004(2) 0.0041(17) -0.0009(19)
C00Z 0.048(3) 0.062(4) 0.032(2) -0.003(2) 0.0173(19) -0.006(2)
C010 0.039(2) 0.062(4) 0.0262(19) -0.003(2) 0.0075(16) 0.007(2)
C011 0.046(2) 0.054(4) 0.057(3) -0.030(3) 0.012(2) 0.002(2)
C012 0.061(3) 0.045(3) 0.033(2) 0.003(2) 0.010(2) 0.012(2)
C013 0.038(2) 0.057(4) 0.033(2) -0.007(2) 0.0047(16) 0.002(2)
C014 0.054(3) 0.042(3) 0.039(2) -0.015(2) 0.010(2) -0.013(2)
C015 0.051(3) 0.057(4) 0.029(2) -0.006(2) 0.0022(18) -0.016(2)
C016 0.050(3) 0.058(4) 0.030(2) 0.004(2) -0.0020(18) -0.002(2)
C017 0.077(3) 0.031(3) 0.032(2) 0.0060(19) 0.022(2) 0.012(2)
C018 0.063(3) 0.062(4) 0.069(4) -0.030(3) 0.015(3) -0.024(3)
C019 0.076(4) 0.093(5) 0.036(2) -0.014(3) -0.011(3) -0.009(4)
C01A 0.072(3) 0.053(4) 0.049(3) -0.013(3) 0.005(2) -0.006(3)
C01B 0.073(4) 0.040(3) 0.064(3) 0.000(3) 0.031(3) 0.002(3)
C01C 0.051(3) 0.076(4) 0.044(3) -0.006(3) 0.019(2) -0.003(3)
C01D 0.100(4) 0.041(3) 0.038(2) -0.001(2) 0.018(3) 0.021(3)
C01E 0.095(4) 0.050(4) 0.041(3) 0.008(3) 0.014(3) 0.018(3)
C01F 0.102(5) 0.044(4) 0.055(3) 0.015(3) 0.032(3) 0.005(3)
C01G 0.080(4) 0.065(4) 0.052(3) -0.004(3) -0.010(3) -0.018(4)
C01H 0.058(3) 0.092(6) 0.057(3) -0.007(3) -0.016(3) 0.013(3)
C01I 0.060(3) 0.064(4) 0.039(2) -0.004(3) 0.005(2) 0.024(3)
C01J 0.070(3) 0.068(4) 0.041(3) -0.011(3) -0.006(2) -0.003(3)
C01K 0.124(7) 0.042(4) 0.115(6) 0.029(4) 0.079(6) 0.029(4)
C01L 0.080(5) 0.184(12) 0.073(5) -0.026(6) 0.005(4) -0.038(6)

loop_
_atom_type_symbol
_atom_type_description
_atom_type_scat_dispersion_real
_atom_type_scat_dispersion_imag
_atom_type_scat_source
C C 0.0181 0.0091 'International Tables Vol C Tables 4.2.6.8 and 6.1.1.4'
H H 0.0000 0.0000 'International Tables Vol C Tables 4.2.6.8 and 6.1.1.4'
N N 0.0311 0.0180 'International Tables Vol C Tables 4.2.6.8 and 6.1.1.4'
O O 0.0492 0.0322 'International Tables Vol C Tables 4.2.6.8 and 6.1.1.4'
S S 0.3331 0.5567 'International Tables Vol C Tables 4.2.6.8 and 6.1.1.4'
Si Si 0.2541 0.3302 'International Tables Vol C Tables 4.2.6.8 and 6.1.1.4'

loop_
_geom_angle_atom_site_label_1
_geom_angle_atom_site_label_2
_geom_angle_atom_site_label_3
_geom_angle
O005 S001 N00C 107.38(18)
O005 S001 C00Z 107.7(2)
O009 S001 O005 120.1(2)
O009 S001 N00C 107.63(19)
O009 S001 C00Z 106.7(2)
N00C S001 C00Z 106.6(2)
O006 Si02 C00T 107.76(18)
O006 Si02 C00X 109.92(19)
O006 Si02 C010 103.57(19)
C00T Si02 C00X 110.7(2)
C00T Si02 C010 112.9(2)
C010 Si02 C00X 111.7(2)
C00G O003 C00Y 114.1(3)
C011 O004 C00I 114.6(3)
C00R O006 Si02 120.9(3)
C00E O007 C00D 110.7(3)
C00K O008 C00W 116.3(4)
C00O N00C S001 122.8(3)
C00O N00C C00Q 113.7(3)
C00Q N00C S001 121.3(3)
O007 C00D H00D 109.4
O007 C00D C00I 112.5(3)
O007 C00D C00R 102.2(3)
C00I C00D H00D 109.4
C00R C00D H00D 109.4
C00R C00D C00I 113.7(4)
O007 C00E H00E 109.9
O007 C00E C00F 112.1(3)
O007 C00E C00O 110.7(3)
C00F C00E H00E 109.9
C00F C00E C00O 104.0(3)
C00O C00E H00E 109.9
C00E C00F H00F 107.1
C00E C00F C00Q 102.1(3)
C00G C00F C00E 109.3(3)
C00G C00F H00F 107.1
C00G C00F C00Q 123.2(3)
C00Q C00F H00F 107.1
O003 C00G C00F 108.2(3)
O003 C00G H00G 110.4
O003 C00G C00I 112.1(3)
C00F C00G H00G 110.4
C00F C00G C00I 105.3(3)
C00I C00G H00G 110.4
C00N C00H C00Q 123.5(4)
C00N C00H C00U 118.4(4)
C00U C00H C00Q 118.1(4)
O004 C00I C00D 109.2(3)
O004 C00I C00G 108.6(3)
O004 C00I H00I 109.2
C00D C00I C00G 111.2(3)
C00D C00I H00I 109.2
C00G C00I H00I 109.2
C017 O00J C01K 116.4(4)
O008 C00K C00O 111.1(4)
O00B C00K O008 125.9(5)
O00B C00K C00O 122.8(5)
C00V C00L C011 120.6(5)
C012 C00L C00V 118.5(5)
C012 C00L C011 120.9(5)
C013 C00M C00Y 122.1(4)
C01D C00M C00Y 120.7(4)
C01D C00M C013 117.2(5)
C00H C00N H00N 119.8
C00H C00N C014 120.4(5)
C014 C00N H00N 119.8
N00C C00O C00E 100.9(3)
N00C C00O C00K 114.5(4)
N00C C00O C017 110.8(3)
C00K C00O C00E 107.7(3)
C00K C00O C017 109.9(4)
C017 C00O C00E 112.7(4)
C00S C00P H00P 119.9
C00S C00P C013 120.1(5)
C013 C00P H00P 119.9
N00C C00Q C00F 99.1(3)
N00C C00Q C00H 113.5(3)
N00C C00Q H00Q 108.9
C00F C00Q H00Q 108.9
C00H C00Q C00F 117.1(3)
C00H C00Q H00Q 108.9
O006 C00R C00D 111.0(3)
O006 C00R H00A 109.4
O006 C00R H00B 109.4
C00D C00R H00A 109.4
C00D C00R H00B 109.4
H00A C00R H00B 108.0
C00P C00S H00S 120.4
C01E C00S C00P 119.3(5)
C01E C00S H00S 120.4
Si02 C00T H00T 106.0
C01A C00T Si02 111.4(4)
C01A C00T H00T 106.0
C01F C00T Si02 116.3(3)
C01F C00T H00T 106.0
C01F C00T C01A 110.4(5)
C00H C00U H00U 119.6
C00H C00U C016 120.9(5)
C016 C00U H00U 119.6
C00L C00V H00V 120.0
C019 C00V C00L 120.0(5)
C019 C00V H00V 120.0
O008 C00W H00C 110.3
O008 C00W H00H 110.3
O008 C00W C01J 107.1(4)
H00C C00W H00H 108.6
C01J C00W H00C 110.3
C01J C00W H00H 110.3
Si02 C00X H00X 106.9
C01G C00X Si02 112.4(4)
C01G C00X H00X 106.9
C01G C00X C01H 109.8(5)
C01H C00X Si02 113.5(4)
C01H C00X H00X 106.9
O003 C00Y C00M 107.8(4)
O003 C00Y H00J 110.1
O003 C00Y H00K 110.1
C00M C00Y H00J 110.1
C00M C00Y H00K 110.1
H00J C00Y H00K 108.5
S001 C00Z H00L 109.5
S001 C00Z H00M 109.5
S001 C00Z H00O 109.5
H00L C00Z H00M 109.5
H00L C00Z H00O 109.5
H00M C00Z H00O 109.5
Si02 C010 H010 106.6
C01C C010 Si02 113.7(4)
C01C C010 H010 106.6
C01I C010 Si02 113.0(4)
C01I C010 H010 106.6
C01I C010 C01C 109.8(4)
O004 C011 C00L 108.1(4)
O004 C011 H01A 110.1
O004 C011 H01B 110.1
C00L C011 H01A 110.1
C00L C011 H01B 110.1
H01A C011 H01B 108.4
C00L C012 H012 119.2
C01B C012 C00L 121.7(5)
C01B C012 H012 119.2
C00M C013 H013 119.2
C00P C013 C00M 121.6(5)
C00P C013 H013 119.2
C00N C014 H014 119.6
C015 C014 C00N 120.7(5)
C015 C014 H014 119.6
C014 C015 H015 120.4
C016 C015 C014 119.2(4)
C016 C015 H015 120.4
C00U C016 H016 119.8
C015 C016 C00U 120.4(5)
C015 C016 H016 119.8
O00A C017 O00J 125.4(5)
O00A C017 C00O 123.3(5)
O00J C017 C00O 111.2(4)
C019 C018 H018 120.0
C01B C018 H018 120.0
C01B C018 C019 120.0(5)
C00V C019 H019 120.0
C018 C019 C00V 120.0(5)
C018 C019 H019 120.0
C00T C01A H01C 109.5
C00T C01A H01D 109.5
C00T C01A H01E 109.5
H01C C01A H01D 109.5
H01C C01A H01E 109.5
H01D C01A H01E 109.5
C012 C01B C018 119.9(6)
C012 C01B H01F 120.1
C018 C01B H01F 120.1
C010 C01C H01G 109.5
C010 C01C H01H 109.5
C010 C01C H01I 109.5
H01G C01C H01H 109.5
H01G C01C H01I 109.5
H01H C01C H01I 109.5
C00M C01D H01J 119.2
C00M C01D C01E 121.7(5)
C01E C01D H01J 119.2
C00S C01E C01D 120.0(5)
C00S C01E H01K 120.0
C01D C01E H01K 120.0
C00T C01F H01L 109.5
C00T C01F H01M 109.5
C00T C01F H01N 109.5
H01L C01F H01M 109.5
H01L C01F H01N 109.5
H01M C01F H01N 109.5
C00X C01G H01O 109.5
C00X C01G H01P 109.5
C00X C01G H01Q 109.5
H01O C01G H01P 109.5
H01O C01G H01Q 109.5
H01P C01G H01Q 109.5
C00X C01H H01R 109.5
C00X C01H H01S 109.5
C00X C01H H01T 109.5
H01R C01H H01S 109.5
H01R C01H H01T 109.5
H01S C01H H01T 109.5
C010 C01I H01U 109.5
C010 C01I H01V 109.5
C010 C01I H01W 109.5
H01U C01I H01V 109.5
H01U C01I H01W 109.5
H01V C01I H01W 109.5
C00W C01J H01X 109.5
C00W C01J H01Y 109.5
C00W C01J H 109.5
H01X C01J H01Y 109.5
H01X C01J H 109.5
H01Y C01J H 109.5
O00J C01K H01Z 113.3
O00J C01K HA 113.3
H01Z C01K HA 110.7
C01L C01K O00J 91.7(9)
C01L C01K H01Z 113.3
C01L C01K HA 113.3
C01K C01L H01 109.5
C01K C01L HB 109.5
C01K C01L HC 109.5
H01 C01L HB 109.5
H01 C01L HC 109.5
HB C01L HC 109.5

loop_
_geom_bond_atom_site_label_1
_geom_bond_atom_site_label_2
_geom_bond_distance
S001 O005 1.426(3)
S001 O009 1.423(4)
S001 N00C 1.637(3)
S001 C00Z 1.772(5)
Si02 O006 1.667(3)
Si02 C00T 1.884(5)
Si02 C00X 1.898(5)
Si02 C010 1.889(5)
O003 C00G 1.417(5)
O003 C00Y 1.436(5)
O004 C00I 1.420(5)
O004 C011 1.410(5)
O006 C00R 1.422(5)
O007 C00D 1.442(5)
O007 C00E 1.413(4)
O008 C00K 1.323(6)
O008 C00W 1.452(5)
O00A C017 1.188(5)
O00B C00K 1.207(6)
N00C C00O 1.476(5)
N00C C00Q 1.492(5)
C00D H00D 1.0000
C00D C00I 1.530(7)
C00D C00R 1.525(5)
C00E H00E 1.0000
C00E C00F 1.513(6)
C00E C00O 1.558(6)
C00F H00F 1.0000
C00F C00G 1.512(5)
C00F C00Q 1.544(5)
C00G H00G 1.0000
C00G C00I 1.556(5)
C00H C00N 1.383(7)
C00H C00Q 1.520(5)
C00H C00U 1.385(6)
C00I H00I 1.0000
O00J C017 1.327(7)
O00J C01K 1.619(10)
C00K C00O 1.536(6)
C00L C00V 1.387(7)
C00L C011 1.502(7)
C00L C012 1.376(7)
C00M C00Y 1.492(7)
C00M C013 1.381(7)
C00M C01D 1.375(7)
C00N H00N 0.9500
C00N C014 1.394(6)
C00O C017 1.537(7)
C00P H00P 0.9500
C00P C00S 1.372(8)
C00P C013 1.379(8)
C00Q H00Q 1.0000
C00R H00A 0.9900
C00R H00B 0.9900
C00S H00S 0.9500
C00S C01E 1.370(8)
C00T H00T 1.0000
C00T C01A 1.535(7)
C00T C01F 1.527(7)
C00U H00U 0.9500
C00U C016 1.395(6)
C00V H00V 0.9500
C00V C019 1.383(9)
C00W H00C 0.9900
C00W H00H 0.9900
C00W C01J 1.493(9)
C00X H00X 1.0000
C00X C01G 1.524(9)
C00X C01H 1.538(8)
C00Y H00J 0.9900
C00Y H00K 0.9900
C00Z H00L 0.9800
C00Z H00M 0.9800
C00Z H00O 0.9800
C010 H010 1.0000
C010 C01C 1.536(7)
C010 C01I 1.520(9)
C011 H01A 0.9900
C011 H01B 0.9900
C012 H012 0.9500
C012 C01B 1.361(8)
C013 H013 0.9500
C014 H014 0.9500
C014 C015 1.380(8)
C015 H015 0.9500
C015 C016 1.367(8)
C016 H016 0.9500
C018 H018 0.9500
C018 C019 1.378(10)
C018 C01B 1.368(9)
C019 H019 0.9500
C01A H01C 0.9800
C01A H01D 0.9800
C01A H01E 0.9800
C01B H01F 0.9500
C01C H01G 0.9800
C01C H01H 0.9800
C01C H01I 0.9800
C01D H01J 0.9500
C01D C01E 1.383(9)
C01E H01K 0.9500
C01F H01L 0.9800
C01F H01M 0.9800
C01F H01N 0.9800
C01G H01O 0.9800
C01G H01P 0.9800
C01G H01Q 0.9800
C01H H01R 0.9800
C01H H01S 0.9800
C01H H01T 0.9800
C01I H01U 0.9800
C01I H01V 0.9800
C01I H01W 0.9800
C01J H01X 0.9800
C01J H01Y 0.9800
C01J H 0.9800
C01K H01Z 0.9900
C01K HA 0.9900
C01K C01L 1.375(12)
C01L H01 0.9800
C01L HB 0.9800
C01L HC 0.9800

loop_
_geom_torsion_atom_site_label_1
_geom_torsion_atom_site_label_2
_geom_torsion_atom_site_label_3
_geom_torsion_atom_site_label_4
_geom_torsion
S001 N00C C00O C00E -163.9(3)
S001 N00C C00O C00K -48.5(5)
S001 N00C C00O C017 76.5(5)
S001 N00C C00Q C00F 138.1(3)
S001 N00C C00Q C00H -97.0(4)
Si02 O006 C00R C00D -149.4(3)
O003 C00G C00I O004 52.6(4)
O003 C00G C00I C00D 172.9(3)
O005 S001 N00C C00O 11.5(4)
O005 S001 N00C C00Q -150.8(3)
O006 Si02 C00T C01A 54.0(4)
O006 Si02 C00T C01F -178.4(4)
O006 Si02 C00X C01G -39.9(4)
O006 Si02 C00X C01H 85.5(5)
O006 Si02 C010 C01C -175.7(4)
O006 Si02 C010 C01I 58.3(4)
O007 C00D C00I O004 65.7(4)
O007 C00D C00I C00G -54.2(4)
O007 C00D C00R O006 174.5(4)
O007 C00E C00F C00G 64.5(4)
O007 C00E C00F C00Q -163.6(3)
O007 C00E C00O N00C 147.9(3)
O007 C00E C00O C00K 27.6(5)
O007 C00E C00O C017 -93.9(4)
O008 C00K C00O N00C -42.5(5)
O008 C00K C00O C00E 68.8(4)
O008 C00K C00O C017 -168.0(3)
O009 S001 N00C C00O 142.1(3)
O009 S001 N00C C00Q -20.2(4)
O00B C00K C00O N00C 141.8(4)
O00B C00K C00O C00E -106.9(5)
O00B C00K C00O C017 16.3(6)
N00C C00O C017 O00A -28.5(7)
N00C C00O C017 O00J 147.6(5)
C00D O007 C00E C00F -59.9(4)
C00D O007 C00E C00O -175.6(4)
C00E O007 C00D C00I 54.7(4)
C00E O007 C00D C00R 177.1(4)
C00E C00F C00G O003 -179.4(3)
C00E C00F C00G C00I -59.4(4)
C00E C00F C00Q N00C 41.4(4)
C00E C00F C00Q C00H -81.0(4)
C00E C00O C017 O00A -140.7(5)
C00E C00O C017 O00J 35.4(6)
C00F C00E C00O N00C 27.3(4)
C00F C00E C00O C00K -93.0(4)
C00F C00E C00O C017 145.5(3)
C00F C00G C00I O004 -64.8(4)
C00F C00G C00I C00D 55.5(4)
C00G O003 C00Y C00M -180.0(3)
C00G C00F C00Q N00C 164.3(4)
C00G C00F C00Q C00H 41.9(6)
C00H C00N C014 C015 -0.3(7)
C00H C00U C016 C015 0.8(7)
C00I O004 C011 C00L 171.2(4)
C00I C00D C00R O006 -64.0(5)
C00K O008 C00W C01J -178.2(4)
C00K C00O C017 O00A 99.1(6)
C00K C00O C017 O00J -84.8(6)
C00L C00V C019 C018 -0.7(10)
C00L C012 C01B C018 1.2(8)
C00M C01D C01E C00S 2.4(11)
C00N C00H C00Q N00C -11.9(5)
C00N C00H C00Q C00F 102.6(4)
C00N C00H C00U C016 -0.9(6)
C00N C014 C015 C016 0.2(7)
C00O N00C C00Q C00F -25.7(4)
C00O N00C C00Q C00H 99.2(4)
C00O C00E C00F C00G -175.8(3)
C00O C00E C00F C00Q -43.9(4)
C00P C00S C01E C01D 0.3(9)
C00Q N00C C00O C00E -0.3(4)
C00Q N00C C00O C00K 115.0(4)
C00Q N00C C00O C017 -119.9(4)
C00Q C00F C00G O003 61.1(5)
C00Q C00F C00G C00I -178.9(4)
C00Q C00H C00N C014 178.3(4)
C00Q C00H C00U C016 -178.6(4)
C00R C00D C00I O004 -49.9(4)
C00R C00D C00I C00G -169.8(3)
C00S C00P C013 C00M 1.2(7)
C00T Si02 O006 C00R 58.9(4)
C00T Si02 C00X C01G -158.9(4)
C00T Si02 C00X C01H -33.4(5)
C00T Si02 C010 C01C -59.4(4)
C00T Si02 C010 C01I 174.5(3)
C00U C00H C00N C014 0.7(6)
C00U C00H C00Q N00C 165.6(3)
C00U C00H C00Q C00F -79.8(5)
C00V C00L C011 O004 86.7(6)
C00V C00L C012 C01B -1.3(7)
C00W O008 C00K O00B 5.2(6)
C00W O008 C00K C00O -170.3(3)
C00X Si02 O006 C00R -61.8(4)
C00X Si02 C00T C01A 174.2(3)
C00X Si02 C00T C01F -58.2(5)
C00X Si02 C010 C01C 66.1(5)
C00X Si02 C010 C01I -60.0(4)
C00Y O003 C00G C00F -158.1(3)
C00Y O003 C00G C00I 86.2(4)
C00Y C00M C013 C00P -179.2(4)
C00Y C00M C01D C01E 177.4(6)
C00Z S001 N00C C00O -103.7(4)
C00Z S001 N00C C00Q 94.0(3)
C010 Si02 O006 C00R 178.7(3)
C010 Si02 C00T C01A -59.7(4)
C010 Si02 C00T C01F 67.8(5)
C010 Si02 C00X C01G 74.4(4)
C010 Si02 C00X C01H -160.1(4)
C011 O004 C00I C00D 128.6(4)
C011 O004 C00I C00G -109.9(4)
C011 C00L C00V C019 -177.3(5)
C011 C00L C012 C01B 177.0(5)
C012 C00L C00V C019 1.1(8)
C012 C00L C011 O004 -91.6(6)
C013 C00M C00Y O003 100.4(5)
C013 C00M C01D C01E -3.2(9)
C013 C00P C00S C01E -2.0(8)
C014 C015 C016 C00U -0.4(7)
C017 O00J C01K C01L -89.5(7)
C019 C018 C01B C012 -0.9(9)
C01B C018 C019 C00V 0.6(10)
C01D C00M C00Y O003 -80.3(6)
C01D C00M C013 C00P 1.4(7)
C01K O00J C017 O00A 11.7(10)
C01K O00J C017 C00O -164.2(6)
